data_2312505
loop_
_publ_author_name
'Fajardo, Daniel A.'
'Arteaga, Danny'
'Ellena, Javier'
'Santiago, Pedro H. O.'
'D'Vries, Richard F'
'Lenis, Luis Alberto'

_publ_section_title
;
 Synthesis, characterization and structural analysis of complexes from
 2,2':6',2''-terpyridine derivatives with transition metals.
;
_journal_coeditor_code ZO3044
_journal_issue 6
_journal_name_full 'Acta crystallographica. Section C, Structural chemistry'
_journal_paper_doi 10.1107/S2053229624004224
_journal_volume 80
_journal_year 2024
_chemical_formula_iupac '[Ni (C21 H15 N3)2] (Cl O4)2'
_chemical_formula_moiety 'C42 H30 N6 Ni 2+, 2(Cl O4 -)'
_chemical_formula_sum 'C42 H30 Cl2 N6 Ni O8'
_chemical_formula_weight 876.33
_chemical_name_systematic
;
Bis(4'-phenyl-2,2':6',2''-terpyridine)nickel(II) bis(perchlorate)
;
_space_group_crystal_system monoclinic
_space_group_IT_number 14
_space_group_name_Hall '-P 2ybc'
_space_group_name_H-M_alt 'P 1 21/c 1'
_atom_sites_solution_hydrogens geom
_audit_creation_method
;
Olex2 1.3
(compiled 2020.11.12 svn.r5f609507 for OlexSys, GUI svn.r6408)
;
_cell_angle_alpha 90
_cell_angle_beta 97.038(2)
_cell_angle_gamma 90
_cell_formula_units_Z 4
_cell_length_a 9.3581(2)
_cell_length_b 12.6255(3)
_cell_length_c 31.4046(8)
_cell_measurement_reflns_used 24227
_cell_measurement_temperature 99.99(14)
_cell_measurement_theta_max 33.3190
_cell_measurement_theta_min 2.5390
_cell_volume 3682.52(15)
_computing_cell_refinement
;
CrysAlis PRO (Rigaku OD, 2022)
;
_computing_data_collection
;
CrysAlis PRO (Rigaku OD, 2022)
;
_computing_data_reduction
;
CrysAlis PRO (Rigaku OD, 2022)
;
_computing_molecular_graphics
;
DIAMOND (Brandenburg <i>et al.</i>, 2006) and
Mercury (Macrae <i>et al.</i>, 2020)
;
_computing_publication_material
;
PLATON (Spek, 2020)
;
_computing_structure_refinement
;
SHELXL2016 (Sheldrick, 2015<i>b</i>) and
<i>OLEX2</i> (Dolomanov <i>et al.</i>, 2009)
;
_computing_structure_solution
;
SHELXT (Sheldrick, 2015<i>a</i>) and
<i>OLEX2</i> (Dolomanov <i>et al.</i>, 2009)
;
_diffrn_ambient_temperature 99.99(14)
_diffrn_detector 'Hybrid Pixel Array Detector'
_diffrn_detector_area_resol_mean 10.0000
_diffrn_measured_fraction_theta_full 0.999
_diffrn_measured_fraction_theta_max 0.999
_diffrn_measurement_device 'four-circle diffractometer'
_diffrn_measurement_device_type 'Rigaku XtaLAB Synergy Dualflex diffractometer with a HyPix detector'
_diffrn_measurement_method '\w scans'
_diffrn_radiation_monochromator mirror
_diffrn_radiation_probe x-ray
_diffrn_radiation_type 'Mo K\a'
_diffrn_radiation_wavelength 0.71073
_diffrn_reflns_av_R_equivalents 0.0527
_diffrn_reflns_av_unetI/netI 0.0436
_diffrn_reflns_limit_h_max 12
_diffrn_reflns_limit_h_min -12
_diffrn_reflns_limit_k_max 17
_diffrn_reflns_limit_k_min -16
_diffrn_reflns_limit_l_max 42
_diffrn_reflns_limit_l_min -41
_diffrn_reflns_number 52589
_diffrn_reflns_theta_full 25.242
_diffrn_reflns_theta_max 28.697
_diffrn_reflns_theta_min 2.539
_diffrn_source 'micro-focus sealed X-ray tube'
_exptl_absorpt_coefficient_mu 0.739
_exptl_absorpt_correction_T_max 1.000
_exptl_absorpt_correction_T_min 0.815
_exptl_absorpt_correction_type gaussian
_exptl_absorpt_process_details
;
(CrysAlis PRO; Rigaku OD, 2022)
;
_exptl_crystal_colour 'light orange'
_exptl_crystal_density_diffrn 1.581
_exptl_crystal_description block
_exptl_crystal_F_000 1800
_exptl_crystal_size_max 0.096
_exptl_crystal_size_mid 0.082
_exptl_crystal_size_min 0.055
_refine_diff_density_max 0.641
_refine_diff_density_min -0.543
_refine_ls_extinction_method none
_refine_ls_goodness_of_fit_ref 1.021
_refine_ls_hydrogen_treatment constr
_refine_ls_matrix_type full
_refine_ls_number_parameters 560
_refine_ls_number_reflns 9514
_refine_ls_number_restraints 435
_refine_ls_restrained_S_all 0.999
_refine_ls_R_factor_all 0.0580
_refine_ls_R_factor_gt 0.0373
_refine_ls_shift/su_max 0.001
_refine_ls_shift/su_mean 0.000
_refine_ls_structure_factor_coef Fsqd
_refine_ls_weighting_details 'w=1/[\s^2^(Fo^2^)+(0.0352P)^2^+3.3821P] where P=(Fo^2^+2Fc^2^)/3'
_refine_ls_weighting_scheme calc
_refine_ls_wR_factor_gt 0.0844
_refine_ls_wR_factor_ref 0.0937
_reflns_number_gt 7295
_reflns_number_total 9514
_reflns_threshold_expression 'I > 2\s(I)'
_cod_data_source_file zo3044sup1.cif
_cod_data_source_block NiPhTPY
_cod_database_code 2312505
_shelx_space_group_comment
;
The symmetry employed for this shelxl refinement is uniquely defined
by the following loop, which should always be used as a source of
symmetry information in preference to the above space-group names.
They are only intended as comments.
;
_shelx_estimated_absorpt_t_min 0.932
_shelx_estimated_absorpt_t_max 0.960

loop_
_space_group_symop_operation_xyz
'x, y, z'
'-x, y+1/2, -z+1/2'
'-x, -y, -z'
'x, -y-1/2, z-1/2'

loop_
_atom_site_type_symbol
_atom_site_label
_atom_site_fract_x
_atom_site_fract_y
_atom_site_fract_z
_atom_site_U_iso_or_equiv
_atom_site_adp_type
_atom_site_calc_flag
_atom_site_occupancy
_atom_site_disorder_assembly
_atom_site_disorder_group
Ni Ni1 0.45313(2) 0.67165(2) 0.38521(2) 0.01333(7) Uani d 1 . .
Cl Cl2 0.97887(5) 0.78974(4) 0.49141(2) 0.02213(11) Uani d 1 . .
Cl Cl1 0.21363(5) 0.92269(4) 0.24853(2) 0.02422(11) Uani d 1 . .
O O8 0.97982(18) 0.67651(12) 0.50010(5) 0.0281(3) Uani d 1 . .
N N2 0.51734(16) 0.68107(12) 0.44827(5) 0.0141(3) Uani d 1 . .
N N5 0.39922(17) 0.65160(12) 0.32226(5) 0.0149(3) Uani d 1 . .
N N3 0.36801(16) 0.81949(12) 0.40160(5) 0.0150(3) Uani d 1 . .
N N4 0.63665(17) 0.73271(12) 0.35939(5) 0.0153(3) Uani d 1 . .
O O7 1.03924(17) 0.80845(13) 0.45232(5) 0.0300(4) Uani d 1 . .
O O5 0.83213(17) 0.82817(13) 0.48676(5) 0.0305(4) Uani d 1 . .
N N1 0.56197(16) 0.52504(12) 0.39778(5) 0.0150(3) Uani d 1 . .
N N6 0.24101(17) 0.61193(12) 0.38221(5) 0.0148(3) Uani d 1 . .
O O6 1.0601(2) 0.84318(14) 0.52657(6) 0.0431(5) Uani d 1 . .
O O1 0.3281(2) 0.86989(15) 0.27412(6) 0.0432(5) Uani d 1 . .
C C11 0.39025(19) 0.84361(14) 0.44381(6) 0.0150(4) Uani d 1 . .
C C10 0.48180(19) 0.76651(14) 0.47042(6) 0.0139(4) Uani d 1 . .
C C6 0.60250(19) 0.60519(14) 0.46752(6) 0.0144(4) Uani d 1 . .
C C9 0.5328(2) 0.77833(14) 0.51354(6) 0.0158(4) Uani d 1 . .
H H9 0.505366 0.838169 0.528984 0.019 Uiso calc 1 . .
C C31 0.27142(19) 0.60874(14) 0.30761(6) 0.0151(4) Uani d 1 . .
C C7 0.6573(2) 0.61277(14) 0.51031(6) 0.0160(4) Uani d 1 . .
H H7 0.716632 0.557990 0.523523 0.019 Uiso calc 1 . .
C C32 0.1769(2) 0.59386(14) 0.34180(6) 0.0150(4) Uani d 1 . .
C C33 0.0324(2) 0.56748(15) 0.33329(7) 0.0182(4) Uani d 1 . .
H H33 -0.010507 0.555517 0.304683 0.022 Uiso calc 1 . .
C C22 0.7524(2) 0.78050(14) 0.38051(7) 0.0168(4) Uani d 1 . .
H H22 0.758400 0.787381 0.410801 0.020 Uiso calc 1 . .
C C15 0.2843(2) 0.88344(15) 0.37516(7) 0.0182(4) Uani d 1 . .
H H15 0.268385 0.866400 0.345495 0.022 Uiso calc 1 . .
C C26 0.6302(2) 0.72212(15) 0.31626(6) 0.0175(4) Uani d 1 . .
C C4 0.7234(2) 0.43312(15) 0.45043(7) 0.0189(4) Uani d 1 . .
H H4 0.771109 0.428984 0.478880 0.023 Uiso calc 1 . .
C C28 0.4712(2) 0.64245(16) 0.25252(6) 0.0187(4) Uani d 1 . .
H H28 0.543636 0.651977 0.234154 0.022 Uiso calc 1 . .
C C27 0.4976(2) 0.67007(15) 0.29544(6) 0.0167(4) Uani d 1 . .
C C12 0.3292(2) 0.93257(15) 0.46021(7) 0.0179(4) Uani d 1 . .
H H12 0.346711 0.948280 0.489981 0.022 Uiso calc 1 . .
C C1 0.5830(2) 0.44934(15) 0.36943(7) 0.0185(4) Uani d 1 . .
H H1 0.533945 0.454587 0.341178 0.022 Uiso calc 1 . .
C C5 0.63146(19) 0.51687(14) 0.43826(6) 0.0156(4) Uani d 1 . .
C C37 0.3043(2) 0.57916(14) 0.18980(6) 0.0163(4) Uani d 1 . .
C C16 0.6910(2) 0.71515(14) 0.57908(6) 0.0157(4) Uani d 1 . .
C C35 0.0159(2) 0.57788(15) 0.40844(7) 0.0196(4) Uani d 1 . .
H H35 -0.037684 0.572543 0.432174 0.024 Uiso calc 1 . .
C C8 0.6249(2) 0.70170(14) 0.53421(6) 0.0156(4) Uani d 1 . .
C C29 0.3376(2) 0.60056(15) 0.23647(6) 0.0173(4) Uani d 1 . .
C C36 0.1606(2) 0.60499(15) 0.41440(6) 0.0172(4) Uani d 1 . .
H H36 0.204585 0.619275 0.442713 0.021 Uiso calc 1 . .
C C30 0.2357(2) 0.58350(15) 0.26470(6) 0.0173(4) Uani d 1 . .
H H30 0.143624 0.555153 0.254680 0.021 Uiso calc 1 . .
C C34 -0.0484(2) 0.55889(15) 0.36731(7) 0.0207(4) Uani d 1 . .
H H34 -0.147292 0.540038 0.362293 0.025 Uiso calc 1 . .
C C23 0.8639(2) 0.82028(15) 0.35977(7) 0.0188(4) Uani d 1 . .
H H23 0.944400 0.853616 0.375677 0.023 Uiso calc 1 . .
C C41 0.1443(2) 0.59859(15) 0.12386(6) 0.0184(4) Uani d 1 . .
H H41 0.055045 0.621815 0.109131 0.022 Uiso calc 1 . .
C C38 0.4062(2) 0.53171(15) 0.16699(7) 0.0184(4) Uani d 1 . .
H H38 0.495769 0.508838 0.181598 0.022 Uiso calc 1 . .
C C17 0.8301(2) 0.67636(15) 0.59224(6) 0.0179(4) Uani d 1 . .
H H17 0.881722 0.641089 0.572203 0.021 Uiso calc 1 . .
C C39 0.3764(2) 0.51794(15) 0.12283(7) 0.0192(4) Uani d 1 . .
H H39 0.445643 0.485270 0.107395 0.023 Uiso calc 1 . .
C C40 0.2459(2) 0.55169(15) 0.10117(7) 0.0194(4) Uani d 1 . .
H H40 0.226335 0.542719 0.070986 0.023 Uiso calc 1 . .
C C13 0.2422(2) 0.99840(15) 0.43267(7) 0.0212(4) Uani d 1 . .
H H13 0.198772 1.059359 0.443304 0.025 Uiso calc 1 . .
C C42 0.1725(2) 0.61162(15) 0.16785(7) 0.0185(4) Uani d 1 . .
H H42 0.101948 0.642816 0.183223 0.022 Uiso calc 1 . .
C C14 0.2201(2) 0.97352(15) 0.38943(7) 0.0203(4) Uani d 1 . .
H H14 0.161769 1.017505 0.369838 0.024 Uiso calc 1 . .
C C18 0.8925(2) 0.68926(15) 0.63440(7) 0.0207(4) Uani d 1 . .
H H18 0.986327 0.662215 0.643073 0.025 Uiso calc 1 . .
C C25 0.7372(2) 0.76024(17) 0.29377(7) 0.0219(4) Uani d 1 . .
H H25 0.729760 0.752056 0.263507 0.026 Uiso calc 1 . .
C C2 0.6733(2) 0.36346(16) 0.37950(7) 0.0217(4) Uani d 1 . .
H H2 0.685611 0.311102 0.358536 0.026 Uiso calc 1 . .
C C21 0.6194(2) 0.76877(16) 0.60888(7) 0.0202(4) Uani d 1 . .
H H21 0.526164 0.796943 0.600356 0.024 Uiso calc 1 . .
C C24 0.8561(2) 0.81078(16) 0.31587(7) 0.0217(4) Uani d 1 . .
H H24 0.930358 0.838190 0.300956 0.026 Uiso calc 1 . .
C C19 0.8188(2) 0.74132(16) 0.66385(7) 0.0227(4) Uani d 1 . .
H H19 0.861245 0.749420 0.692732 0.027 Uiso calc 1 . .
C C20 0.6825(2) 0.78154(17) 0.65077(7) 0.0247(4) Uani d 1 . .
H H20 0.631991 0.818131 0.670745 0.030 Uiso calc 1 . .
C C3 0.7451(2) 0.35530(15) 0.42056(7) 0.0216(4) Uani d 1 . .
H H3 0.808152 0.297560 0.428217 0.026 Uiso calc 1 . .
O O3 0.2592(13) 0.9531(12) 0.2092(3) 0.060(3) Uani d 0.54(2) A 1
O O4 0.1845(15) 1.0198(6) 0.2704(2) 0.061(2) Uani d 0.54(2) A 1
O O2 0.0905(8) 0.8607(9) 0.2423(3) 0.087(3) Uani d 0.54(2) A 1
O O3A 0.2646(12) 0.9837(15) 0.2166(5) 0.062(4) Uani d 0.46(2) A 2
O O4A 0.1294(12) 0.9826(13) 0.2744(2) 0.053(3) Uani d 0.46(2) A 2
O O2A 0.1196(17) 0.8454(6) 0.2258(6) 0.085(5) Uani d 0.46(2) A 2

loop_
_atom_site_aniso_label
_atom_site_aniso_U_11
_atom_site_aniso_U_22
_atom_site_aniso_U_33
_atom_site_aniso_U_12
_atom_site_aniso_U_13
_atom_site_aniso_U_23
Ni1 0.01241(11) 0.01601(12) 0.01128(12) -0.00111(9) 0.00028(9) -0.00063(9)
Cl2 0.0235(2) 0.0274(2) 0.0151(2) -0.00382(18) 0.00064(19) -0.00390(18)
Cl1 0.0238(2) 0.0324(3) 0.0158(2) 0.00260(19) -0.00016(19) 0.0049(2)
O8 0.0349(9) 0.0294(8) 0.0202(8) -0.0002(7) 0.0036(7) -0.0005(6)
N2 0.0116(7) 0.0155(7) 0.0149(8) -0.0020(6) 0.0009(6) -0.0005(6)
N5 0.0146(7) 0.0167(7) 0.0132(8) -0.0023(6) 0.0006(6) 0.0001(6)
N3 0.0131(7) 0.0170(7) 0.0147(8) -0.0021(6) 0.0003(6) 0.0011(6)
N4 0.0140(7) 0.0178(7) 0.0137(8) -0.0005(6) -0.0002(6) -0.0006(6)
O7 0.0284(8) 0.0374(9) 0.0254(9) -0.0042(7) 0.0081(7) 0.0011(7)
O5 0.0242(8) 0.0382(9) 0.0303(9) 0.0025(7) 0.0078(7) -0.0003(7)
N1 0.0131(7) 0.0169(7) 0.0149(8) -0.0022(6) 0.0013(6) -0.0014(6)
N6 0.0151(7) 0.0163(7) 0.0127(8) -0.0003(6) 0.0008(6) 0.0001(6)
O6 0.0548(12) 0.0402(10) 0.0284(10) -0.0048(8) -0.0185(9) -0.0116(8)
O1 0.0499(11) 0.0502(11) 0.0260(10) 0.0235(9) -0.0090(8) 0.0041(8)
C11 0.0128(8) 0.0157(8) 0.0163(10) -0.0030(6) 0.0011(7) 0.0013(7)
C10 0.0113(8) 0.0160(8) 0.0144(9) -0.0016(6) 0.0022(7) 0.0007(7)
C6 0.0141(8) 0.0145(8) 0.0146(9) -0.0007(6) 0.0023(7) 0.0012(7)
C9 0.0172(9) 0.0152(8) 0.0152(10) -0.0008(7) 0.0029(7) -0.0007(7)
C31 0.0136(8) 0.0169(9) 0.0143(10) -0.0013(7) 0.0005(7) 0.0004(7)
C7 0.0147(8) 0.0161(9) 0.0166(10) -0.0004(7) -0.0002(7) 0.0025(7)
C32 0.0147(8) 0.0143(8) 0.0159(10) -0.0011(6) 0.0011(7) -0.0003(7)
C33 0.0159(9) 0.0197(9) 0.0188(10) -0.0015(7) 0.0004(8) -0.0039(7)
C22 0.0163(9) 0.0180(9) 0.0156(10) 0.0001(7) -0.0004(7) -0.0017(7)
C15 0.0165(9) 0.0212(9) 0.0159(10) -0.0017(7) -0.0017(7) 0.0033(7)
C26 0.0161(9) 0.0216(9) 0.0148(10) -0.0039(7) 0.0012(7) -0.0017(7)
C4 0.0176(9) 0.0197(9) 0.0192(10) 0.0001(7) 0.0015(8) 0.0023(7)
C28 0.0168(9) 0.0253(10) 0.0143(10) -0.0026(7) 0.0037(8) 0.0006(7)
C27 0.0147(8) 0.0191(9) 0.0162(10) -0.0027(7) 0.0015(7) 0.0009(7)
C12 0.0181(9) 0.0187(9) 0.0168(10) -0.0014(7) 0.0016(8) -0.0015(7)
C1 0.0164(9) 0.0208(9) 0.0184(10) -0.0019(7) 0.0020(8) -0.0037(8)
C5 0.0139(8) 0.0164(8) 0.0168(10) -0.0024(7) 0.0031(7) -0.0002(7)
C37 0.0186(9) 0.0169(8) 0.0128(9) -0.0038(7) -0.0006(7) -0.0002(7)
C16 0.0186(9) 0.0151(8) 0.0129(9) -0.0030(7) 0.0005(7) 0.0027(7)
C35 0.0188(9) 0.0204(9) 0.0210(11) -0.0020(7) 0.0083(8) -0.0023(8)
C8 0.0148(8) 0.0175(9) 0.0147(10) -0.0030(7) 0.0018(7) 0.0010(7)
C29 0.0180(9) 0.0191(9) 0.0142(10) -0.0009(7) -0.0001(7) -0.0005(7)
C36 0.0190(9) 0.0172(9) 0.0155(10) -0.0002(7) 0.0019(7) -0.0006(7)
C30 0.0149(9) 0.0196(9) 0.0166(10) -0.0024(7) -0.0010(7) -0.0005(7)
C34 0.0150(9) 0.0210(9) 0.0265(11) -0.0038(7) 0.0044(8) -0.0046(8)
C23 0.0136(9) 0.0192(9) 0.0229(11) -0.0021(7) -0.0005(8) -0.0013(8)
C41 0.0174(9) 0.0199(9) 0.0168(10) -0.0010(7) -0.0024(8) 0.0024(7)
C38 0.0167(9) 0.0199(9) 0.0177(10) -0.0012(7) -0.0016(8) -0.0001(7)
C17 0.0195(9) 0.0184(9) 0.0160(10) -0.0001(7) 0.0027(8) -0.0004(7)
C39 0.0201(9) 0.0204(9) 0.0171(10) -0.0003(7) 0.0017(8) -0.0016(7)
C40 0.0230(10) 0.0205(9) 0.0141(10) -0.0030(7) -0.0006(8) 0.0010(7)
C13 0.0184(9) 0.0171(9) 0.0283(12) 0.0018(7) 0.0033(8) 0.0004(8)
C42 0.0174(9) 0.0195(9) 0.0189(10) -0.0006(7) 0.0033(8) -0.0009(7)
C14 0.0173(9) 0.0195(9) 0.0233(11) 0.0012(7) -0.0006(8) 0.0058(8)
C18 0.0202(9) 0.0223(10) 0.0184(10) -0.0002(7) -0.0020(8) 0.0014(8)
C25 0.0185(9) 0.0324(11) 0.0154(10) -0.0045(8) 0.0039(8) -0.0011(8)
C2 0.0210(10) 0.0193(9) 0.0250(11) -0.0001(7) 0.0042(8) -0.0060(8)
C21 0.0201(10) 0.0240(10) 0.0165(10) 0.0006(8) 0.0024(8) 0.0022(8)
C24 0.0169(9) 0.0259(10) 0.0230(11) -0.0052(8) 0.0057(8) -0.0001(8)
C19 0.0273(11) 0.0276(10) 0.0125(10) -0.0028(8) -0.0012(8) 0.0019(8)
C20 0.0273(11) 0.0318(11) 0.0158(10) 0.0019(9) 0.0063(9) -0.0012(8)
C3 0.0200(10) 0.0170(9) 0.0278(12) 0.0024(7) 0.0037(8) -0.0016(8)
O3 0.057(5) 0.106(8) 0.022(3) 0.038(4) 0.017(2) 0.031(3)
O4 0.077(5) 0.050(3) 0.060(3) 0.026(3) 0.029(3) -0.004(2)
O2 0.053(3) 0.144(7) 0.067(5) -0.057(4) 0.019(4) -0.004(4)
O3A 0.018(3) 0.095(8) 0.075(8) 0.002(4) 0.016(4) 0.060(6)
O4A 0.040(4) 0.091(7) 0.030(3) 0.034(4) 0.011(3) 0.003(3)
O2A 0.107(8) 0.049(4) 0.081(8) -0.029(4) -0.069(6) 0.012(4)

loop_
_atom_type_symbol
_atom_type_description
_atom_type_scat_dispersion_real
_atom_type_scat_dispersion_imag
_atom_type_scat_source
C C 0.0033 0.0016 'International Tables Vol C Tables 4.2.6.8 and 6.1.1.4'
H H 0.0000 0.0000 'International Tables Vol C Tables 4.2.6.8 and 6.1.1.4'
Cl Cl 0.1484 0.1585 'International Tables Vol C Tables 4.2.6.8 and 6.1.1.4'
N N 0.0061 0.0033 'International Tables Vol C Tables 4.2.6.8 and 6.1.1.4'
Ni Ni 0.3393 1.1124 'International Tables Vol C Tables 4.2.6.8 and 6.1.1.4'
O O 0.0106 0.0060 'International Tables Vol C Tables 4.2.6.8 and 6.1.1.4'

loop_
_exptl_crystal_face_index_h
_exptl_crystal_face_index_k
_exptl_crystal_face_index_l
_exptl_crystal_face_perp_dist
0 -1 -2 0.0248
0 -2 -1 0.0272
-2 1 1 0.0441
2 -2 -1 0.0371
0 0 -1 0.0336
0 0 1 0.0317
-1 -1 0 0.0412
-1 2 1 0.0357
1 1 0 0.0358
0 1 1 0.0279
-10 -1 31 0.0383
5 -13 -28 0.0289
-6 11 29 0.0325
8 -7 25 0.0365
-9 2 -27 0.0512
-2 17 -10 0.0329
0 -18 2 0.0328
-4 3 43 0.0253

loop_
_geom_angle_atom_site_label_1
_geom_angle_atom_site_label_2
_geom_angle_atom_site_label_3
_geom_angle_site_symmetry_1
_geom_angle_site_symmetry_3
_geom_angle
_geom_angle_publ_flag
N2 Ni1 N3 . . 77.49(6) ?
N2 Ni1 N4 . . 101.35(6) ?
N2 Ni1 N1 . . 77.82(6) ?
N2 Ni1 N6 . . 103.39(6) ?
N5 Ni1 N2 . . 175.27(6) ?
N5 Ni1 N3 . . 107.20(6) ?
N5 Ni1 N4 . . 77.68(6) ?
N5 Ni1 N1 . . 97.51(6) ?
N5 Ni1 N6 . . 77.80(6) ?
N3 Ni1 N4 . . 96.80(6) ?
N3 Ni1 N1 . . 155.25(6) ?
N1 Ni1 N4 . . 89.75(6) ?
N6 Ni1 N3 . . 86.91(6) ?
N6 Ni1 N4 . . 155.20(6) ?
N6 Ni1 N1 . . 97.09(6) ?
O7 Cl2 O8 . . 109.18(10) ?
O7 Cl2 O5 . . 109.10(10) ?
O5 Cl2 O8 . . 109.41(10) ?
O6 Cl2 O8 . . 109.16(10) ?
O6 Cl2 O7 . . 110.83(11) ?
O6 Cl2 O5 . . 109.14(11) ?
O1 Cl1 O4 . . 107.5(4) ?
O1 Cl1 O2A . . 109.5(4) ?
O3 Cl1 O1 . . 109.5(5) ?
O3 Cl1 O4 . . 106.3(6) ?
O2 Cl1 O1 . . 111.7(4) ?
O2 Cl1 O3 . . 111.5(6) ?
O2 Cl1 O4 . . 110.1(5) ?
O3A Cl1 O1 . . 111.4(5) ?
O3A Cl1 O4A . . 112.3(7) ?
O3A Cl1 O2A . . 105.0(7) ?
O4A Cl1 O1 . . 111.1(3) ?
O4A Cl1 O2A . . 107.2(6) ?
C10 N2 Ni1 . . 119.70(13) ?
C6 N2 Ni1 . . 119.55(12) ?
C6 N2 C10 . . 120.63(16) ?
C31 N5 Ni1 . . 119.83(13) ?
C31 N5 C27 . . 120.40(17) ?
C27 N5 Ni1 . . 119.35(13) ?
C11 N3 Ni1 . . 114.82(12) ?
C15 N3 Ni1 . . 126.11(13) ?
C15 N3 C11 . . 118.69(16) ?
C22 N4 Ni1 . . 127.86(13) ?
C22 N4 C26 . . 118.20(16) ?
C26 N4 Ni1 . . 113.93(12) ?
C1 N1 Ni1 . . 127.21(14) ?
C1 N1 C5 . . 118.43(16) ?
C5 N1 Ni1 . . 113.78(12) ?
C32 N6 Ni1 . . 114.04(12) ?
C36 N6 Ni1 . . 127.06(13) ?
C36 N6 C32 . . 118.18(16) ?
N3 C11 C10 . . 114.42(16) ?
N3 C11 C12 . . 121.72(17) ?
C12 C11 C10 . . 123.85(18) ?
N2 C10 C11 . . 113.33(16) ?
N2 C10 C9 . . 120.86(17) ?
C9 C10 C11 . . 125.77(16) ?
N2 C6 C7 . . 121.19(17) ?
N2 C6 C5 . . 113.53(16) ?
C7 C6 C5 . . 125.28(17) ?
C10 C9 H9 . . 120.1 ?
C10 C9 C8 . . 119.76(17) ?
C8 C9 H9 . . 120.1 ?
N5 C31 C32 . . 112.85(16) ?
N5 C31 C30 . . 121.69(17) ?
C30 C31 C32 . . 125.46(17) ?
C6 C7 H7 . . 120.1 ?
C6 C7 C8 . . 119.77(17) ?
C8 C7 H7 . . 120.1 ?
N6 C32 C31 . . 114.91(16) ?
N6 C32 C33 . . 122.05(18) ?
C33 C32 C31 . . 123.00(18) ?
C32 C33 H33 . . 120.6 ?
C34 C33 C32 . . 118.75(19) ?
C34 C33 H33 . . 120.6 ?
N4 C22 H22 . . 118.7 ?
N4 C22 C23 . . 122.51(19) ?
C23 C22 H22 . . 118.7 ?
N3 C15 H15 . . 118.7 ?
N3 C15 C14 . . 122.54(19) ?
C14 C15 H15 . . 118.7 ?
N4 C26 C27 . . 114.62(16) ?
N4 C26 C25 . . 122.07(18) ?
C25 C26 C27 . . 123.28(18) ?
C5 C4 H4 . . 120.3 ?
C5 C4 C3 . . 119.32(19) ?
C3 C4 H4 . . 120.3 ?
C27 C28 H28 . . 120.2 ?
C27 C28 C29 . . 119.52(18) ?
C29 C28 H28 . . 120.2 ?
N5 C27 C26 . . 113.66(17) ?
N5 C27 C28 . . 120.86(17) ?
C28 C27 C26 . . 125.48(17) ?
C11 C12 H12 . . 120.3 ?
C11 C12 C13 . . 119.32(19) ?
C13 C12 H12 . . 120.3 ?
N1 C1 H1 . . 118.6 ?
N1 C1 C2 . . 122.82(19) ?
C2 C1 H1 . . 118.6 ?
N1 C5 C6 . . 114.67(16) ?
N1 C5 C4 . . 121.68(18) ?
C4 C5 C6 . . 123.63(18) ?
C38 C37 C29 . . 120.70(17) ?
C38 C37 C42 . . 119.30(18) ?
C42 C37 C29 . . 119.91(17) ?
C17 C16 C8 . . 120.36(17) ?
C21 C16 C8 . . 121.14(17) ?
C21 C16 C17 . . 118.48(18) ?
C36 C35 H35 . . 120.8 ?
C34 C35 H35 . . 120.8 ?
C34 C35 C36 . . 118.44(19) ?
C9 C8 C7 . . 117.73(18) ?
C9 C8 C16 . . 121.64(17) ?
C7 C8 C16 . . 120.59(17) ?
C28 C29 C37 . . 119.75(17) ?
C28 C29 C30 . . 118.76(18) ?
C30 C29 C37 . . 121.44(17) ?
N6 C36 C35 . . 123.06(19) ?
N6 C36 H36 . . 118.5 ?
C35 C36 H36 . . 118.5 ?
C31 C30 C29 . . 118.68(17) ?
C31 C30 H30 . . 120.7 ?
C29 C30 H30 . . 120.7 ?
C33 C34 H34 . . 120.2 ?
C35 C34 C33 . . 119.51(18) ?
C35 C34 H34 . . 120.2 ?
C22 C23 H23 . . 120.4 ?
C24 C23 C22 . . 119.15(18) ?
C24 C23 H23 . . 120.4 ?
C40 C41 H41 . . 119.9 ?
C42 C41 H41 . . 119.9 ?
C42 C41 C40 . . 120.24(18) ?
C37 C38 H38 . . 120.0 ?
C39 C38 C37 . . 119.92(18) ?
C39 C38 H38 . . 120.0 ?
C16 C17 H17 . . 119.8 ?
C18 C17 C16 . . 120.40(19) ?
C18 C17 H17 . . 119.8 ?
C38 C39 H39 . . 119.8 ?
C40 C39 C38 . . 120.42(18) ?
C40 C39 H39 . . 119.8 ?
C41 C40 C39 . . 119.69(19) ?
C41 C40 H40 . . 120.2 ?
C39 C40 H40 . . 120.2 ?
C12 C13 H13 . . 120.6 ?
C14 C13 C12 . . 118.75(18) ?
C14 C13 H13 . . 120.6 ?
C37 C42 H42 . . 119.8 ?
C41 C42 C37 . . 120.41(18) ?
C41 C42 H42 . . 119.8 ?
C15 C14 H14 . . 120.5 ?
C13 C14 C15 . . 118.98(18) ?
C13 C14 H14 . . 120.5 ?
C17 C18 H18 . . 119.8 ?
C19 C18 C17 . . 120.38(19) ?
C19 C18 H18 . . 119.8 ?
C26 C25 H25 . . 120.3 ?
C26 C25 C24 . . 119.34(19) ?
C24 C25 H25 . . 120.3 ?
C1 C2 H2 . . 120.5 ?
C3 C2 C1 . . 118.93(19) ?
C3 C2 H2 . . 120.5 ?
C16 C21 H21 . . 119.6 ?
C20 C21 C16 . . 120.78(19) ?
C20 C21 H21 . . 119.6 ?
C23 C24 C25 . . 118.72(18) ?
C23 C24 H24 . . 120.6 ?
C25 C24 H24 . . 120.6 ?
C18 C19 H19 . . 120.3 ?
C18 C19 C20 . . 119.4(2) ?
C20 C19 H19 . . 120.3 ?
C21 C20 C19 . . 120.5(2) ?
C21 C20 H20 . . 119.7 ?
C19 C20 H20 . . 119.7 ?
C4 C3 H3 . . 120.6 ?
C2 C3 C4 . . 118.81(18) ?
C2 C3 H3 . . 120.6 ?

loop_
_geom_bond_atom_site_label_1
_geom_bond_atom_site_label_2
_geom_bond_site_symmetry_2
_geom_bond_distance
_geom_bond_publ_flag
Ni1 N2 . 2.0014(16) ?
Ni1 N5 . 1.9956(16) ?
Ni1 N3 . 2.1174(16) ?
Ni1 N4 . 2.1313(16) ?
Ni1 N1 . 2.1263(16) ?
Ni1 N6 . 2.1148(16) ?
Cl2 O8 . 1.4552(16) ?
Cl2 O7 . 1.4325(17) ?
Cl2 O5 . 1.4468(16) ?
Cl2 O6 . 1.4306(17) ?
Cl1 O1 . 1.4239(17) ?
Cl1 O3 . 1.407(8) ?
Cl1 O4 . 1.447(5) ?
Cl1 O2 . 1.387(8) ?
Cl1 O3A . 1.394(9) ?
Cl1 O4A . 1.417(6) ?
Cl1 O2A . 1.443(7) ?
N2 C10 . 1.347(2) ?
N2 C6 . 1.342(2) ?
N5 C31 . 1.342(2) ?
N5 C27 . 1.342(2) ?
N3 C11 . 1.351(2) ?
N3 C15 . 1.340(2) ?
N4 C22 . 1.342(2) ?
N4 C26 . 1.355(3) ?
N1 C1 . 1.337(2) ?
N1 C5 . 1.359(3) ?
N6 C32 . 1.355(2) ?
N6 C36 . 1.335(2) ?
C11 C10 . 1.485(3) ?
C11 C12 . 1.388(3) ?
C10 C9 . 1.387(3) ?
C6 C7 . 1.382(3) ?
C6 C5 . 1.491(3) ?
C9 H9 . 0.9500 ?
C9 C8 . 1.401(3) ?
C31 C32 . 1.485(3) ?
C31 C30 . 1.385(3) ?
C7 H7 . 0.9500 ?
C7 C8 . 1.404(3) ?
C32 C33 . 1.387(3) ?
C33 H33 . 0.9500 ?
C33 C34 . 1.386(3) ?
C22 H22 . 0.9500 ?
C22 C23 . 1.389(3) ?
C15 H15 . 0.9500 ?
C15 C14 . 1.386(3) ?
C26 C27 . 1.484(3) ?
C26 C25 . 1.381(3) ?
C4 H4 . 0.9500 ?
C4 C5 . 1.387(3) ?
C4 C3 . 1.390(3) ?
C28 H28 . 0.9500 ?
C28 C27 . 1.385(3) ?
C28 C29 . 1.394(3) ?
C12 H12 . 0.9500 ?
C12 C13 . 1.389(3) ?
C1 H1 . 0.9500 ?
C1 C2 . 1.387(3) ?
C37 C29 . 1.485(3) ?
C37 C38 . 1.396(3) ?
C37 C42 . 1.398(3) ?
C16 C8 . 1.478(3) ?
C16 C17 . 1.404(3) ?
C16 C21 . 1.392(3) ?
C35 H35 . 0.9500 ?
C35 C36 . 1.388(3) ?
C35 C34 . 1.377(3) ?
C29 C30 . 1.396(3) ?
C36 H36 . 0.9500 ?
C30 H30 . 0.9500 ?
C34 H34 . 0.9500 ?
C23 H23 . 0.9500 ?
C23 C24 . 1.377(3) ?
C41 H41 . 0.9500 ?
C41 C40 . 1.389(3) ?
C41 C42 . 1.384(3) ?
C38 H38 . 0.9500 ?
C38 C39 . 1.391(3) ?
C17 H17 . 0.9500 ?
C17 C18 . 1.390(3) ?
C39 H39 . 0.9500 ?
C39 C40 . 1.390(3) ?
C40 H40 . 0.9500 ?
C13 H13 . 0.9500 ?
C13 C14 . 1.385(3) ?
C42 H42 . 0.9500 ?
C14 H14 . 0.9500 ?
C18 H18 . 0.9500 ?
C18 C19 . 1.385(3) ?
C25 H25 . 0.9500 ?
C25 C24 . 1.392(3) ?
C2 H2 . 0.9500 ?
C2 C3 . 1.383(3) ?
C21 H21 . 0.9500 ?
C21 C20 . 1.384(3) ?
C24 H24 . 0.9500 ?
C19 H19 . 0.9500 ?
C19 C20 . 1.388(3) ?
C20 H20 . 0.9500 ?
C3 H3 . 0.9500 ?

loop_
_geom_torsion_atom_site_label_1
_geom_torsion_atom_site_label_2
_geom_torsion_atom_site_label_3
_geom_torsion_atom_site_label_4
_geom_torsion_site_symmetry_1
_geom_torsion_site_symmetry_2
_geom_torsion_site_symmetry_3
_geom_torsion_site_symmetry_4
_geom_torsion
_geom_torsion_publ_flag
Ni1 N2 C10 C11 . . . . 2.4(2) ?
Ni1 N2 C10 C9 . . . . -175.73(13) ?
Ni1 N2 C6 C7 . . . . 175.37(13) ?
Ni1 N2 C6 C5 . . . . -3.7(2) ?
Ni1 N5 C31 C32 . . . . 7.4(2) ?
Ni1 N5 C31 C30 . . . . -173.34(14) ?
Ni1 N5 C27 C26 . . . . -10.1(2) ?
Ni1 N5 C27 C28 . . . . 170.51(14) ?
Ni1 N3 C11 C10 . . . . 5.28(19) ?
Ni1 N3 C11 C12 . . . . -173.62(14) ?
Ni1 N3 C15 C14 . . . . 172.82(14) ?
Ni1 N4 C22 C23 . . . . -177.83(14) ?
Ni1 N4 C26 C27 . . . . -0.2(2) ?
Ni1 N4 C26 C25 . . . . 177.81(16) ?
Ni1 N1 C1 C2 . . . . 170.22(14) ?
Ni1 N1 C5 C6 . . . . 7.63(19) ?
Ni1 N1 C5 C4 . . . . -171.35(14) ?
Ni1 N6 C32 C31 . . . . 5.90(19) ?
Ni1 N6 C32 C33 . . . . -171.75(14) ?
Ni1 N6 C36 C35 . . . . 171.14(14) ?
N2 C10 C9 C8 . . . . 1.3(3) ?
N2 C6 C7 C8 . . . . -0.6(3) ?
N2 C6 C5 N1 . . . . -3.0(2) ?
N2 C6 C5 C4 . . . . 175.97(17) ?
N5 C31 C32 N6 . . . . -8.5(2) ?
N5 C31 C32 C33 . . . . 169.08(17) ?
N5 C31 C30 C29 . . . . 1.9(3) ?
N3 C11 C10 N2 . . . . -5.1(2) ?
N3 C11 C10 C9 . . . . 172.98(17) ?
N3 C11 C12 C13 . . . . 0.4(3) ?
N3 C15 C14 C13 . . . . -0.4(3) ?
N4 C22 C23 C24 . . . . 0.1(3) ?
N4 C26 C27 N5 . . . . 6.3(2) ?
N4 C26 C27 C28 . . . . -174.36(18) ?
N4 C26 C25 C24 . . . . 0.3(3) ?
N1 C1 C2 C3 . . . . 0.0(3) ?
N6 C32 C33 C34 . . . . -0.3(3) ?
C11 N3 C15 C14 . . . . 0.2(3) ?
C11 C10 C9 C8 . . . . -176.58(17) ?
C11 C12 C13 C14 . . . . -0.5(3) ?
C10 N2 C6 C7 . . . . -0.7(3) ?
C10 N2 C6 C5 . . . . -179.68(15) ?
C10 C11 C12 C13 . . . . -178.43(17) ?
C10 C9 C8 C7 . . . . -2.5(3) ?
C10 C9 C8 C16 . . . . 175.05(17) ?
C6 N2 C10 C11 . . . . 178.45(16) ?
C6 N2 C10 C9 . . . . 0.3(3) ?
C6 C7 C8 C9 . . . . 2.2(3) ?
C6 C7 C8 C16 . . . . -175.42(17) ?
C31 N5 C27 C26 . . . . 177.36(16) ?
C31 N5 C27 C28 . . . . -2.0(3) ?
C31 C32 C33 C34 . . . . -177.79(17) ?
C7 C6 C5 N1 . . . . 178.03(17) ?
C7 C6 C5 C4 . . . . -3.0(3) ?
C32 N6 C36 C35 . . . . 1.5(3) ?
C32 C31 C30 C29 . . . . -178.91(18) ?
C32 C33 C34 C35 . . . . 0.8(3) ?
C22 N4 C26 C27 . . . . -179.02(16) ?
C22 N4 C26 C25 . . . . -1.0(3) ?
C22 C23 C24 C25 . . . . -0.8(3) ?
C15 N3 C11 C10 . . . . 178.71(16) ?
C15 N3 C11 C12 . . . . -0.2(3) ?
C26 N4 C22 C23 . . . . 0.9(3) ?
C26 C25 C24 C23 . . . . 0.6(3) ?
C28 C29 C30 C31 . . . . -0.1(3) ?
C27 N5 C31 C32 . . . . 179.84(16) ?
C27 N5 C31 C30 . . . . -0.9(3) ?
C27 C26 C25 C24 . . . . 178.11(19) ?
C27 C28 C29 C37 . . . . 174.92(17) ?
C27 C28 C29 C30 . . . . -2.6(3) ?
C12 C11 C10 N2 . . . . 173.82(17) ?
C12 C11 C10 C9 . . . . -8.1(3) ?
C12 C13 C14 C15 . . . . 0.5(3) ?
C1 N1 C5 C6 . . . . 179.54(16) ?
C1 N1 C5 C4 . . . . 0.6(3) ?
C1 C2 C3 C4 . . . . 0.5(3) ?
C5 N1 C1 C2 . . . . -0.5(3) ?
C5 C6 C7 C8 . . . . 178.28(17) ?
C5 C4 C3 C2 . . . . -0.4(3) ?
C37 C29 C30 C31 . . . . -177.60(17) ?
C37 C38 C39 C40 . . . . 0.4(3) ?
C16 C17 C18 C19 . . . . -0.5(3) ?
C16 C21 C20 C19 . . . . 0.2(3) ?
C8 C16 C17 C18 . . . . 179.80(17) ?
C8 C16 C21 C20 . . . . -179.63(18) ?
C29 C28 C27 N5 . . . . 3.7(3) ?
C29 C28 C27 C26 . . . . -175.53(18) ?
C29 C37 C38 C39 . . . . -176.21(17) ?
C29 C37 C42 C41 . . . . 175.59(17) ?
C36 N6 C32 C31 . . . . 176.85(16) ?
C36 N6 C32 C33 . . . . -0.8(3) ?
C36 C35 C34 C33 . . . . -0.1(3) ?
C30 C31 C32 N6 . . . . 172.21(18) ?
C30 C31 C32 C33 . . . . -10.2(3) ?
C34 C35 C36 N6 . . . . -1.1(3) ?
C38 C37 C29 C28 . . . . 43.2(3) ?
C38 C37 C29 C30 . . . . -139.3(2) ?
C38 C37 C42 C41 . . . . -1.1(3) ?
C38 C39 C40 C41 . . . . -0.6(3) ?
C17 C16 C8 C9 . . . . -145.75(19) ?
C17 C16 C8 C7 . . . . 31.7(3) ?
C17 C16 C21 C20 . . . . -1.4(3) ?
C17 C18 C19 C20 . . . . -0.7(3) ?
C40 C41 C42 C37 . . . . 0.9(3) ?
C42 C37 C29 C28 . . . . -133.4(2) ?
C42 C37 C29 C30 . . . . 44.0(3) ?
C42 C37 C38 C39 . . . . 0.5(3) ?
C42 C41 C40 C39 . . . . -0.1(3) ?
C18 C19 C20 C21 . . . . 0.8(3) ?
C25 C26 C27 N5 . . . . -171.62(19) ?
C25 C26 C27 C28 . . . . 7.7(3) ?
C21 C16 C8 C9 . . . . 32.4(3) ?
C21 C16 C8 C7 . . . . -150.07(19) ?
C21 C16 C17 C18 . . . . 1.6(3) ?
C3 C4 C5 N1 . . . . -0.1(3) ?
C3 C4 C5 C6 . . . . -179.01(18) ?

_cod_database_fobs_code 2312505
